data_7222251
loop_
_publ_author_name
'Samipillai, Marivel'
'Batisai, Eustina'
'Nassimbeni, Luigi R.'
'Weber, Edwin'

_publ_section_title
;
 Separation of lutidines by enclathration
;
_journal_issue 43
_journal_name_full CrystEngComm
_journal_page_first 8332
_journal_paper_doi 10.1039/C5CE01637A
_journal_volume 17
_journal_year 2015
_chemical_formula_moiety 'C60 H58 O2, 2(C7 H9 N)'
_chemical_formula_sum 'C74 H76 N2 O2'
_chemical_formula_weight 1025.37
_chemical_name_common (9-10-bis(2?-(9-Hyrdoxy-9-fluorenyl)ethynyl)anthracene).2(2,3-Lutidine)
_chemical_name_systematic
; 
 ? 
;
_space_group_IT_number 2
_symmetry_cell_setting triclinic
_symmetry_space_group_name_Hall '-P 1'
_symmetry_space_group_name_H-M 'P -1'
_atom_sites_solution_hydrogens geom
_atom_sites_solution_primary direct
_atom_sites_solution_secondary difmap
_audit_creation_method SHELXL-97
_audit_update_record
;
2015-08-12 deposited with the CCDC.
2015-09-21 downloaded from the CCDC.
;
_cell_angle_alpha 76.160(5)
_cell_angle_beta 88.162(6)
_cell_angle_gamma 76.165(6)
_cell_formula_units_Z 1
_cell_length_a 8.870(2)
_cell_length_b 10.410(3)
_cell_length_c 16.836(5)
_cell_measurement_reflns_used 2788
_cell_measurement_temperature 173(2)
_cell_measurement_theta_max 26.10
_cell_measurement_theta_min 1.25
_cell_volume 1465.1(7)
_computing_cell_refinement 'DENZO-SMN (Otwinowski & Minor, 1997)'
_computing_data_collection 'COLLECT (2000)'
_computing_data_reduction 'DENZO-SMN (Otwinowski & Minor, 1997)'
_computing_molecular_graphics XSEED
_computing_publication_material 'SHELXL-97 (Sheldrick, 1997)'
_computing_structure_refinement 'SHELXL-97 (Sheldrick, 1997)'
_computing_structure_solution 'SHELXS-86 (Sheldrick, 1985)'
_diffrn_ambient_temperature 173(2)
_diffrn_measured_fraction_theta_full 0.999
_diffrn_measured_fraction_theta_max 0.963
_diffrn_measurement_device_type 'Nonius Kappa CCD'
_diffrn_radiation_monochromator graphite
_diffrn_radiation_source 'fine-focus sealed tube'
_diffrn_radiation_type MoK\a
_diffrn_radiation_wavelength 0.71073
_diffrn_reflns_av_R_equivalents 0.0627
_diffrn_reflns_av_sigmaI/netI 0.1128
_diffrn_reflns_limit_h_max 10
_diffrn_reflns_limit_h_min -10
_diffrn_reflns_limit_k_max 7
_diffrn_reflns_limit_k_min -12
_diffrn_reflns_limit_l_max 20
_diffrn_reflns_limit_l_min -20
_diffrn_reflns_number 11294
_diffrn_reflns_theta_full 25.00
_diffrn_reflns_theta_max 26.10
_diffrn_reflns_theta_min 1.25
_exptl_absorpt_coefficient_mu 0.068
_exptl_absorpt_correction_type none
_exptl_crystal_colour yellow
_exptl_crystal_density_diffrn 1.162
_exptl_crystal_density_method 'not measured'
_exptl_crystal_description needle
_exptl_crystal_F_000 550
_exptl_crystal_size_max 0.23
_exptl_crystal_size_mid 0.06
_exptl_crystal_size_min 0.03
_refine_diff_density_max 0.269
_refine_diff_density_min -0.226
_refine_diff_density_rms 0.049
_refine_ls_extinction_method none
_refine_ls_goodness_of_fit_ref 0.966
_refine_ls_hydrogen_treatment noref
_refine_ls_matrix_type full
_refine_ls_number_parameters 429
_refine_ls_number_reflns 5589
_refine_ls_number_restraints 0
_refine_ls_restrained_S_all 0.966
_refine_ls_R_factor_all 0.1439
_refine_ls_R_factor_gt 0.0606
_refine_ls_shift/su_max 0.000
_refine_ls_shift/su_mean 0.000
_refine_ls_structure_factor_coef Fsqd
_refine_ls_weighting_details 'calc w=1/[\s^2^(Fo^2^)+(0.0714P)^2^+0.0000P] where P=(Fo^2^+2Fc^2^)/3'
_refine_ls_weighting_scheme calc
_refine_ls_wR_factor_gt 0.1323
_refine_ls_wR_factor_ref 0.1683
_reflns_number_gt 2788
_reflns_number_total 5589
_reflns_threshold_expression >2sigma(I)
_cod_data_source_file c5ce01637a2.cif
_cod_data_source_block c:\H2.2(2,3LUT)
_cod_depositor_comments
;
The following automatic conversions were performed:

'_symmetry_cell_setting' value 'Triclinic' changed to 'triclinic'
according to
/usr/data/users/saulius/crontab/automatic-downloads/rss-feeds/RSC/lib/dictionaries/cif_core.dic
dictionary named 'cif_core.dic' version 2.4.2 from 2011-04-26.

Automatic conversion script
Id: cif_fix_values 3271 2015-04-21 07:52:19Z andrius 

 Adding full bibliography for 7222248--7222255.cif.
;
_cod_original_sg_symbol_H-M P-1
_cod_database_code 7222251

loop_
_symmetry_equiv_pos_as_xyz
'x, y, z'
'-x, -y, -z'

loop_
_atom_site_label
_atom_site_type_symbol
_atom_site_fract_x
_atom_site_fract_y
_atom_site_fract_z
_atom_site_U_iso_or_equiv
_atom_site_adp_type
_atom_site_occupancy
_atom_site_symmetry_multiplicity
_atom_site_calc_flag
_atom_site_refinement_flags
_atom_site_disorder_assembly
_atom_site_disorder_group
O13 O 0.1282(2) 0.23198(18) 0.28448(11) 0.0343(5) Uani 1 1 d . . .
H13 H 0.1821 0.1832 0.2455 0.041 Uiso 1 1 calc R . .
N32 N 0.1959(17) 0.0401(14) 0.1888(11) 0.034(3) Uani 0.50 1 d P A 2
N40 N 0.2288(17) 0.0768(16) 0.1717(10) 0.040(3) Uani 0.50 1 d P B 1
C1 C -0.0823(3) 0.5232(3) 0.26006(16) 0.0318(7) Uani 1 1 d . . .
H1 H -0.1071 0.4952 0.2134 0.038 Uiso 1 1 calc R . .
C2 C -0.1888(3) 0.6257(3) 0.28715(17) 0.0320(7) Uani 1 1 d . . .
C3 C -0.1461(3) 0.6629(3) 0.35608(17) 0.0361(7) Uani 1 1 d . . .
H3 H -0.2164 0.7328 0.3752 0.043 Uiso 1 1 calc R . .
C4 C -0.0049(3) 0.6016(3) 0.39758(17) 0.0352(7) Uani 1 1 d . . .
H4 H 0.0206 0.6290 0.4444 0.042 Uiso 1 1 calc R . .
C5 C 0.0984(3) 0.5002(3) 0.37000(15) 0.0274(6) Uani 1 1 d . . .
C6 C 0.2519(3) 0.4162(3) 0.40100(16) 0.0286(6) Uani 1 1 d . . .
C7 C 0.3429(3) 0.4140(3) 0.46639(17) 0.0335(7) Uani 1 1 d . . .
H7 H 0.3072 0.4742 0.5011 0.040 Uiso 1 1 calc R . .
C8 C 0.4872(3) 0.3229(3) 0.48091(17) 0.0352(7) Uani 1 1 d . . .
H8 H 0.5494 0.3218 0.5260 0.042 Uiso 1 1 calc R . .
C9 C 0.5442(3) 0.2321(3) 0.43108(17) 0.0321(7) Uani 1 1 d . . .
C10 C 0.4497(3) 0.2352(3) 0.36605(16) 0.0307(7) Uani 1 1 d . . .
H10 H 0.4838 0.1741 0.3317 0.037 Uiso 1 1 calc R . .
C11 C 0.3064(3) 0.3265(3) 0.35101(15) 0.0266(6) Uani 1 1 d . . .
C12 C 0.1874(3) 0.3483(3) 0.28209(16) 0.0274(6) Uani 1 1 d . . .
C14 C 0.0585(3) 0.4627(3) 0.30088(16) 0.0287(6) Uani 1 1 d . . .
C15 C -0.3487(3) 0.6904(3) 0.24501(19) 0.0416(8) Uani 1 1 d . . .
C16 C -0.4582(4) 0.5982(4) 0.2801(2) 0.0725(12) Uani 1 1 d . . .
H16A H -0.5613 0.6378 0.2538 0.109 Uiso 1 1 calc R . .
H16B H -0.4662 0.5901 0.3392 0.109 Uiso 1 1 calc R . .
H16C H -0.4171 0.5078 0.2697 0.109 Uiso 1 1 calc R . .
C17 C -0.3407(4) 0.7009(4) 0.1534(2) 0.0660(11) Uani 1 1 d . . .
H17A H -0.4442 0.7426 0.1281 0.099 Uiso 1 1 calc R . .
H17B H -0.3038 0.6096 0.1436 0.099 Uiso 1 1 calc R . .
H17C H -0.2688 0.7571 0.1296 0.099 Uiso 1 1 calc R . .
C18 C -0.4155(5) 0.8317(4) 0.2588(3) 0.0986(17) Uani 1 1 d . . .
H18A H -0.5173 0.8700 0.2309 0.148 Uiso 1 1 calc R . .
H18B H -0.3453 0.8907 0.2368 0.148 Uiso 1 1 calc R . .
H18C H -0.4269 0.8257 0.3176 0.148 Uiso 1 1 calc R . .
C19 C 0.7071(3) 0.1398(3) 0.44773(18) 0.0363(7) Uani 1 1 d . . .
C20 C 0.8221(4) 0.2250(4) 0.4201(3) 0.1021(17) Uani 1 1 d . . .
H20A H 0.9277 0.1673 0.4303 0.153 Uiso 1 1 calc R . .
H20B H 0.8078 0.2963 0.4504 0.153 Uiso 1 1 calc R . .
H20C H 0.8058 0.2671 0.3614 0.153 Uiso 1 1 calc R . .
C21 C 0.7344(5) 0.0259(4) 0.4038(3) 0.1145(19) Uani 1 1 d . . .
H21A H 0.6602 -0.0306 0.4223 0.172 Uiso 1 1 calc R . .
H21B H 0.8405 -0.0303 0.4160 0.172 Uiso 1 1 calc R . .
H21C H 0.7204 0.0645 0.3447 0.172 Uiso 1 1 calc R . .
C22 C 0.7347(5) 0.0742(5) 0.5379(2) 0.1100(18) Uani 1 1 d . . .
H22A H 0.6601 0.0180 0.5565 0.165 Uiso 1 1 calc R . .
H22B H 0.7212 0.1451 0.5685 0.165 Uiso 1 1 calc R . .
H22C H 0.8406 0.0168 0.5473 0.165 Uiso 1 1 calc R . .
C23 C 0.2587(3) 0.3919(3) 0.20273(17) 0.0298(7) Uani 1 1 d . . .
C24 C 0.3255(3) 0.4228(3) 0.14102(17) 0.0281(6) Uani 1 1 d . . .
C25 C 0.4132(3) 0.4593(2) 0.06948(15) 0.0259(6) Uani 1 1 d . . .
C26 C 0.5754(3) 0.4153(3) 0.07343(16) 0.0270(6) Uani 1 1 d . . .
C27 C 0.6576(3) 0.3287(3) 0.14561(17) 0.0340(7) Uani 1 1 d . . .
H27 H 0.6009 0.2974 0.1921 0.041 Uiso 1 1 calc R . .
C28 C 0.3354(3) 0.5423(3) -0.00355(16) 0.0270(6) Uani 1 1 d . . .
C29 C 0.1707(3) 0.5833(3) -0.01123(17) 0.0330(7) Uani 1 1 d . . .
H29 H 0.1101 0.5541 0.0340 0.040 Uiso 1 1 calc R . .
C30 C 0.0982(3) 0.6634(3) -0.08180(18) 0.0390(8) Uani 1 1 d . . .
H30 H -0.0120 0.6884 -0.0858 0.047 Uiso 1 1 calc R . .
C31 C 0.1855(3) 0.7097(3) -0.14912(18) 0.0412(8) Uani 1 1 d . . .
H31 H 0.1336 0.7685 -0.1976 0.049 Uiso 1 1 calc R . .
C33 C 0.1187(15) -0.0480(14) 0.2342(9) 0.043(3) Uani 0.50 1 d P A 2
H33 H 0.0824 -0.0365 0.2863 0.052 Uiso 0.50 1 calc PR A 2
C34 C 0.0914(9) -0.1562(7) 0.2054(5) 0.059(2) Uani 0.50 1 d P A 2
H34 H 0.0448 -0.2221 0.2394 0.071 Uiso 0.50 1 calc PR A 2
C35 C 0.1329(13) -0.1656(11) 0.1274(7) 0.051(3) Uani 0.50 1 d P A 2
H35 H 0.1020 -0.2328 0.1067 0.061 Uiso 0.50 1 calc PR A 2
C36 C 0.220(4) -0.080(3) 0.075(3) 0.051(5) Uani 0.50 1 d P A 2
C37 C 0.2395(8) 0.0279(8) 0.1153(5) 0.0395(16) Uani 0.50 1 d P A 2
C38 C 0.2569(11) -0.0846(10) -0.0064(5) 0.074(3) Uani 0.50 1 d P A 2
H38A H 0.2145 0.0051 -0.0426 0.110 Uiso 0.50 1 calc PR A 2
H38B H 0.2121 -0.1527 -0.0220 0.110 Uiso 0.50 1 calc PR A 2
H38C H 0.3701 -0.1092 -0.0112 0.110 Uiso 0.50 1 calc PR A 2
C39 C 0.325(2) 0.133(2) 0.0706(13) 0.065(5) Uani 0.50 1 d P A 2
H39A H 0.3369 0.1918 0.1062 0.097 Uiso 0.50 1 calc PR A 2
H39B H 0.2660 0.1877 0.0208 0.097 Uiso 0.50 1 calc PR A 2
H39C H 0.4280 0.0860 0.0558 0.097 Uiso 0.50 1 calc PR A 2
C41 C 0.1568(10) -0.0269(11) 0.1842(6) 0.035(2) Uani 0.50 1 d P B 1
C42 C 0.1522(13) -0.1004(11) 0.1226(9) 0.046(3) Uani 0.50 1 d P B 1
C43 C 0.211(5) -0.056(3) 0.054(3) 0.084(15) Uani 0.50 1 d P B 1
H43 H 0.1932 -0.0938 0.0104 0.100 Uiso 0.50 1 calc PR B 1
C44 C 0.2965(9) 0.0411(7) 0.0379(4) 0.0566(19) Uani 0.50 1 d P B 1
H44 H 0.3499 0.0611 -0.0116 0.068 Uiso 0.50 1 calc PR B 1
C45 C 0.2979(17) 0.1046(17) 0.0980(10) 0.047(4) Uani 0.50 1 d P B 1
H45 H 0.3517 0.1753 0.0886 0.056 Uiso 0.50 1 calc PR B 1
C46 C 0.0713(13) -0.2179(10) 0.1418(7) 0.091(4) Uani 0.50 1 d P B 1
H46A H 0.0524 -0.2425 0.0909 0.136 Uiso 0.50 1 calc PR B 1
H46B H -0.0279 -0.1899 0.1675 0.136 Uiso 0.50 1 calc PR B 1
H46C H 0.1375 -0.2967 0.1791 0.136 Uiso 0.50 1 calc PR B 1
C47 C 0.085(2) -0.065(2) 0.2639(9) 0.069(5) Uani 0.50 1 d P B 1
H47A H 0.0902 0.0000 0.2965 0.104 Uiso 0.50 1 calc PR B 1
H47B H 0.1405 -0.1568 0.2931 0.104 Uiso 0.50 1 calc PR B 1
H47C H -0.0241 -0.0645 0.2550 0.104 Uiso 0.50 1 calc PR B 1

loop_
_atom_site_aniso_label
_atom_site_aniso_U_11
_atom_site_aniso_U_22
_atom_site_aniso_U_33
_atom_site_aniso_U_23
_atom_site_aniso_U_13
_atom_site_aniso_U_12
O13 0.0316(11) 0.0392(11) 0.0372(12) -0.0169(9) 0.0101(9) -0.0118(9)
N32 0.032(7) 0.027(8) 0.045(8) -0.007(6) -0.001(5) -0.012(4)
N40 0.033(6) 0.036(8) 0.050(8) -0.011(6) 0.008(5) -0.010(4)
C1 0.0283(17) 0.0367(16) 0.0302(16) -0.0095(13) 0.0020(13) -0.0062(14)
C2 0.0243(16) 0.0324(16) 0.0349(17) -0.0044(13) 0.0028(13) -0.0020(13)
C3 0.0280(17) 0.0357(16) 0.0404(18) -0.0102(14) 0.0065(14) 0.0007(14)
C4 0.0318(17) 0.0364(16) 0.0351(17) -0.0119(14) 0.0028(14) -0.0005(14)
C5 0.0250(15) 0.0288(15) 0.0257(15) -0.0049(12) 0.0031(12) -0.0031(13)
C6 0.0251(16) 0.0327(15) 0.0280(16) -0.0085(13) 0.0025(13) -0.0060(13)
C7 0.0302(17) 0.0387(16) 0.0325(17) -0.0134(14) 0.0037(13) -0.0056(14)
C8 0.0298(17) 0.0423(17) 0.0333(17) -0.0126(14) -0.0007(14) -0.0045(14)
C9 0.0261(16) 0.0348(16) 0.0336(17) -0.0076(13) 0.0046(13) -0.0050(13)
C10 0.0300(17) 0.0331(15) 0.0273(16) -0.0086(13) 0.0047(13) -0.0036(14)
C11 0.0247(15) 0.0283(15) 0.0244(15) -0.0038(12) 0.0039(12) -0.0047(13)
C12 0.0216(15) 0.0340(16) 0.0280(15) -0.0095(13) 0.0065(12) -0.0079(13)
C14 0.0244(16) 0.0322(15) 0.0275(16) -0.0059(13) 0.0067(13) -0.0046(13)
C15 0.0316(18) 0.0420(18) 0.044(2) -0.0074(15) -0.0056(15) 0.0022(15)
C16 0.035(2) 0.112(3) 0.065(3) -0.005(2) 0.0005(19) -0.024(2)
C17 0.045(2) 0.084(3) 0.049(2) 0.005(2) -0.0101(18) 0.003(2)
C18 0.072(3) 0.072(3) 0.139(4) -0.047(3) -0.059(3) 0.039(2)
C19 0.0231(16) 0.0402(17) 0.0404(18) -0.0089(14) -0.0008(14) 0.0020(14)
C20 0.028(2) 0.073(3) 0.188(5) -0.009(3) 0.017(3) -0.003(2)
C21 0.058(3) 0.111(3) 0.172(5) -0.100(3) -0.051(3) 0.056(3)
C22 0.074(3) 0.131(4) 0.060(3) 0.018(3) 0.000(2) 0.057(3)
C23 0.0226(15) 0.0344(16) 0.0337(17) -0.0155(13) 0.0002(14) -0.0020(13)
C24 0.0203(15) 0.0330(16) 0.0322(17) -0.0128(13) 0.0006(13) -0.0039(13)
C25 0.0233(15) 0.0307(15) 0.0263(15) -0.0121(12) 0.0037(12) -0.0066(13)
C26 0.0254(15) 0.0319(15) 0.0259(15) -0.0126(12) 0.0017(13) -0.0054(13)
C27 0.0287(17) 0.0413(17) 0.0281(16) -0.0044(14) 0.0016(13) -0.0050(14)
C28 0.0209(15) 0.0326(15) 0.0302(16) -0.0139(13) 0.0035(13) -0.0055(13)
C29 0.0243(16) 0.0417(17) 0.0336(17) -0.0120(14) 0.0031(13) -0.0065(14)
C30 0.0224(16) 0.0488(19) 0.044(2) -0.0111(15) 0.0000(15) -0.0052(15)
C31 0.0327(18) 0.0473(19) 0.0366(18) -0.0034(15) -0.0048(15) -0.0017(15)
C33 0.043(7) 0.029(6) 0.048(10) 0.002(7) -0.002(6) -0.003(5)
C34 0.067(5) 0.045(4) 0.072(5) -0.009(4) 0.007(4) -0.030(4)
C35 0.074(7) 0.037(7) 0.051(6) -0.014(6) 0.014(5) -0.029(5)
C36 0.049(9) 0.029(10) 0.070(12) -0.014(12) -0.015(9) 0.004(7)
C37 0.035(4) 0.036(4) 0.048(5) -0.021(4) -0.004(3) 0.000(3)
C38 0.105(8) 0.078(6) 0.056(6) -0.043(5) 0.030(5) -0.033(6)
C39 0.072(8) 0.054(10) 0.077(13) -0.025(8) 0.025(7) -0.027(6)
C41 0.028(4) 0.035(5) 0.037(5) -0.002(5) 0.008(4) -0.005(3)
C42 0.045(5) 0.038(8) 0.059(7) -0.021(7) 0.008(4) -0.011(5)
C43 0.065(12) 0.033(11) 0.14(4) 0.005(11) -0.028(16) -0.012(9)
C44 0.063(5) 0.049(4) 0.047(5) -0.014(4) 0.011(4) 0.006(4)
C45 0.042(7) 0.023(6) 0.075(14) -0.009(6) 0.000(7) -0.007(5)
C46 0.130(10) 0.078(7) 0.099(8) -0.044(6) 0.046(7) -0.076(7)
C47 0.094(10) 0.057(7) 0.065(10) -0.013(7) 0.012(7) -0.039(6)

loop_
_atom_type_symbol
_atom_type_description
_atom_type_scat_dispersion_real
_atom_type_scat_dispersion_imag
_atom_type_scat_source
C C 0.0033 0.0016 'International Tables Vol C Tables 4.2.6.8 and 6.1.1.4'
H H 0.0000 0.0000 'International Tables Vol C Tables 4.2.6.8 and 6.1.1.4'
N N 0.0061 0.0033 'International Tables Vol C Tables 4.2.6.8 and 6.1.1.4'
O O 0.0106 0.0060 'International Tables Vol C Tables 4.2.6.8 and 6.1.1.4'

loop_
_geom_angle_atom_site_label_1
_geom_angle_atom_site_label_2
_geom_angle_atom_site_label_3
_geom_angle
_geom_angle_site_symmetry_1
_geom_angle_site_symmetry_3
C12 O13 H13 109.5 . .
C37 N32 C33 119.4(14) . .
C41 N40 C45 115.8(16) . .
C14 C1 C2 120.3(3) . .
C14 C1 H1 119.9 . .
C2 C1 H1 119.9 . .
C3 C2 C1 117.5(3) . .
C3 C2 C15 121.2(3) . .
C1 C2 C15 121.3(2) . .
C4 C3 C2 122.4(3) . .
C4 C3 H3 118.8 . .
C2 C3 H3 118.8 . .
C5 C4 C3 119.2(3) . .
C5 C4 H4 120.4 . .
C3 C4 H4 120.4 . .
C4 C5 C14 119.2(3) . .
C4 C5 C6 131.8(2) . .
C14 C5 C6 108.9(2) . .
C7 C6 C11 119.4(3) . .
C7 C6 C5 131.7(2) . .
C11 C6 C5 108.8(2) . .
C6 C7 C8 119.2(3) . .
C6 C7 H7 120.4 . .
C8 C7 H7 120.4 . .
C7 C8 C9 122.2(3) . .
C7 C8 H8 118.9 . .
C9 C8 H8 118.9 . .
C10 C9 C8 117.5(3) . .
C10 C9 C19 122.9(2) . .
C8 C9 C19 119.6(2) . .
C11 C10 C9 120.4(3) . .
C11 C10 H10 119.8 . .
C9 C10 H10 119.8 . .
C10 C11 C6 121.2(2) . .
C10 C11 C12 128.6(2) . .
C6 C11 C12 110.3(2) . .
O13 C12 C23 111.2(2) . .
O13 C12 C14 109.7(2) . .
C23 C12 C14 111.9(2) . .
O13 C12 C11 113.4(2) . .
C23 C12 C11 108.8(2) . .
C14 C12 C11 101.5(2) . .
C1 C14 C5 121.5(2) . .
C1 C14 C12 128.0(2) . .
C5 C14 C12 110.5(2) . .
C18 C15 C17 108.6(3) . .
C18 C15 C2 111.8(3) . .
C17 C15 C2 111.2(3) . .
C18 C15 C16 109.3(3) . .
C17 C15 C16 107.7(3) . .
C2 C15 C16 108.2(2) . .
C15 C16 H16A 109.5 . .
C15 C16 H16B 109.5 . .
H16A C16 H16B 109.5 . .
C15 C16 H16C 109.5 . .
H16A C16 H16C 109.5 . .
H16B C16 H16C 109.5 . .
C15 C17 H17A 109.5 . .
C15 C17 H17B 109.5 . .
H17A C17 H17B 109.5 . .
C15 C17 H17C 109.5 . .
H17A C17 H17C 109.5 . .
H17B C17 H17C 109.5 . .
C15 C18 H18A 109.5 . .
C15 C18 H18B 109.5 . .
H18A C18 H18B 109.5 . .
C15 C18 H18C 109.5 . .
H18A C18 H18C 109.5 . .
H18B C18 H18C 109.5 . .
C20 C19 C22 108.9(3) . .
C20 C19 C21 109.4(3) . .
C22 C19 C21 107.0(3) . .
C20 C19 C9 108.3(2) . .
C22 C19 C9 110.9(3) . .
C21 C19 C9 112.4(2) . .
C19 C20 H20A 109.5 . .
C19 C20 H20B 109.5 . .
H20A C20 H20B 109.5 . .
C19 C20 H20C 109.5 . .
H20A C20 H20C 109.5 . .
H20B C20 H20C 109.5 . .
C19 C21 H21A 109.5 . .
C19 C21 H21B 109.5 . .
H21A C21 H21B 109.5 . .
C19 C21 H21C 109.5 . .
H21A C21 H21C 109.5 . .
H21B C21 H21C 109.5 . .
C19 C22 H22A 109.5 . .
C19 C22 H22B 109.5 . .
H22A C22 H22B 109.5 . .
C19 C22 H22C 109.5 . .
H22A C22 H22C 109.5 . .
H22B C22 H22C 109.5 . .
C24 C23 C12 175.7(3) . .
C23 C24 C25 176.9(3) . .
C26 C25 C28 120.6(2) . .
C26 C25 C24 119.6(2) . .
C28 C25 C24 119.7(2) . .
C25 C26 C27 122.1(3) . .
C25 C26 C28 120.0(2) . 2_665
C27 C26 C28 117.9(2) . 2_665
C31 C27 C26 121.3(3) 2_665 .
C31 C27 H27 119.4 2_665 .
C26 C27 H27 119.4 . .
C25 C28 C29 122.3(3) . .
C25 C28 C26 119.3(2) . 2_665
C29 C28 C26 118.4(2) . 2_665
C30 C29 C28 121.3(3) . .
C30 C29 H29 119.3 . .
C28 C29 H29 119.3 . .
C29 C30 C31 120.3(3) . .
C29 C30 H30 119.8 . .
C31 C30 H30 119.8 . .
C27 C31 C30 120.7(3) 2_665 .
C27 C31 H31 119.7 2_665 .
C30 C31 H31 119.7 . .
N32 C33 C34 120.9(13) . .
N32 C33 H33 119.5 . .
C34 C33 H33 119.5 . .
C35 C34 C33 119.1(9) . .
C35 C34 H34 120.5 . .
C33 C34 H34 120.5 . .
C34 C35 C36 124.5(17) . .
C34 C35 H35 117.8 . .
C36 C35 H35 117.8 . .
C38 C36 C35 125(2) . .
C38 C36 C37 125(3) . .
C35 C36 C37 109(3) . .
N32 C37 C36 127(2) . .
N32 C37 C39 114.5(11) . .
C36 C37 C39 119(2) . .
C36 C38 H38A 109.5 . .
C36 C38 H38B 109.5 . .
H38A C38 H38B 109.5 . .
C36 C38 H38C 109.5 . .
H38A C38 H38C 109.5 . .
H38B C38 H38C 109.5 . .
C37 C39 H39A 109.5 . .
C37 C39 H39B 109.5 . .
H39A C39 H39B 109.5 . .
C37 C39 H39C 109.5 . .
H39A C39 H39C 109.5 . .
H39B C39 H39C 109.5 . .
N40 C41 C42 121.3(13) . .
N40 C41 C47 118.5(12) . .
C42 C41 C47 120.2(15) . .
C43 C42 C41 116(2) . .
C43 C42 C46 126(2) . .
C41 C42 C46 118.4(12) . .
C42 C43 C44 127(4) . .
C42 C43 H43 116.7 . .
C44 C43 H43 116.7 . .
C45 C44 C43 114(2) . .
C45 C44 H44 123.0 . .
C43 C44 H44 123.0 . .
C44 C45 N40 125.7(14) . .
C44 C45 H45 117.1 . .
N40 C45 H45 117.1 . .

loop_
_geom_bond_atom_site_label_1
_geom_bond_atom_site_label_2
_geom_bond_distance
_geom_bond_site_symmetry_2
O13 C12 1.423(3) .
O13 H13 0.9700 .
N32 C37 1.31(2) .
N32 C33 1.352(15) .
N40 C41 1.352(13) .
N40 C45 1.36(2) .
C1 C14 1.378(4) .
C1 C2 1.401(4) .
C1 H1 0.9500 .
C2 C3 1.398(4) .
C2 C15 1.532(4) .
C3 C4 1.388(4) .
C3 H3 0.9500 .
C4 C5 1.384(4) .
C4 H4 0.9500 .
C5 C14 1.393(4) .
C5 C6 1.466(4) .
C6 C7 1.378(4) .
C6 C11 1.396(4) .
C7 C8 1.388(4) .
C7 H7 0.9500 .
C8 C9 1.406(4) .
C8 H8 0.9500 .
C9 C10 1.390(4) .
C9 C19 1.524(4) .
C10 C11 1.382(4) .
C10 H10 0.9500 .
C11 C12 1.532(4) .
C12 C23 1.478(4) .
C12 C14 1.527(4) .
C15 C18 1.519(4) .
C15 C17 1.520(4) .
C15 C16 1.533(4) .
C16 H16A 0.9800 .
C16 H16B 0.9800 .
C16 H16C 0.9800 .
C17 H17A 0.9800 .
C17 H17B 0.9800 .
C17 H17C 0.9800 .
C18 H18A 0.9800 .
C18 H18B 0.9800 .
C18 H18C 0.9800 .
C19 C20 1.500(4) .
C19 C22 1.510(5) .
C19 C21 1.511(5) .
C20 H20A 0.9800 .
C20 H20B 0.9800 .
C20 H20C 0.9800 .
C21 H21A 0.9800 .
C21 H21B 0.9800 .
C21 H21C 0.9800 .
C22 H22A 0.9800 .
C22 H22B 0.9800 .
C22 H22C 0.9800 .
C23 C24 1.194(4) .
C24 C25 1.436(4) .
C25 C26 1.400(4) .
C25 C28 1.413(3) .
C26 C27 1.428(4) .
C26 C28 1.437(4) 2_665
C27 C31 1.353(4) 2_665
C27 H27 0.9500 .
C28 C29 1.421(4) .
C28 C26 1.437(4) 2_665
C29 C30 1.356(4) .
C29 H29 0.9500 .
C30 C31 1.405(4) .
C30 H30 0.9500 .
C31 C27 1.353(4) 2_665
C31 H31 0.9500 .
C33 C34 1.400(18) .
C33 H33 0.9500 .
C34 C35 1.372(13) .
C34 H34 0.9500 .
C35 C36 1.44(5) .
C35 H35 0.9500 .
C36 C38 1.40(4) .
C36 C37 1.49(3) .
C37 C39 1.517(15) .
C38 H38A 0.9800 .
C38 H38B 0.9800 .
C38 H38C 0.9800 .
C39 H39A 0.9800 .
C39 H39B 0.9800 .
C39 H39C 0.9800 .
C41 C42 1.435(15) .
C41 C47 1.476(14) .
C42 C43 1.27(5) .
C42 C46 1.527(11) .
C43 C44 1.38(4) .
C43 H43 0.9500 .
C44 C45 1.34(2) .
C44 H44 0.9500 .
C45 H45 0.9500 .
C46 H46A 0.9800 .
C46 H46B 0.9800 .
C46 H46C 0.9800 .
C47 H47A 0.9800 .
C47 H47B 0.9800 .
C47 H47C 0.9800 .

loop_
_geom_hbond_atom_site_label_D
_geom_hbond_atom_site_label_H
_geom_hbond_atom_site_label_A
_geom_hbond_distance_DH
_geom_hbond_distance_HA
_geom_hbond_distance_DA
_geom_hbond_angle_DHA
O13 H13 N40 0.97 1.83 2.772(19) 162.9
O13 H13 N32 0.97 1.93 2.801(18) 148.0
